data_2237936
loop_
_publ_author_name
'Liu, Chen'
'Abboud, Khalil A.'

_publ_section_title
;
 Di-\m-azido-diazidodi-\m-oxalato-dihistaminetetracopper(II) 0.9-hydrate
;
_journal_coeditor_code LH5597
_journal_issue 6
_journal_name_full 'Acta Crystallographica Section E'
_journal_page_first m337
_journal_page_last m338
_journal_paper_doi 10.1107/S1600536813013329
_journal_volume 69
_journal_year 2013
_chemical_formula_iupac '[Cu4 (C2 O4)2 (N3)4 (C5 H9 N3)2], 0.9H2 O'
_chemical_formula_moiety 'C14 H18 Cu4 N18 O8, 0.9(H2 O)'
_chemical_formula_sum 'C14 H19.8 Cu4 N18 O8.9'
_chemical_formula_weight 838.62
_chemical_name_systematic
;
Di-\m-azido-diazidodi-\m-oxalato-dihistaminetetracopper(II) 0.9-hydrate
;
_space_group_IT_number 2
_symmetry_cell_setting triclinic
_symmetry_space_group_name_Hall '-P 1'
_symmetry_space_group_name_H-M 'P -1'
_atom_sites_solution_hydrogens geom
_atom_sites_solution_primary direct
_atom_sites_solution_secondary difmap
_audit_creation_method SHELXL-97
_cell_angle_alpha 106.005(2)
_cell_angle_beta 91.715(2)
_cell_angle_gamma 115.010(2)
_cell_formula_units_Z 1
_cell_length_a 7.7003(10)
_cell_length_b 8.2841(11)
_cell_length_c 11.8677(15)
_cell_measurement_reflns_used 29
_cell_measurement_temperature 173(2)
_cell_measurement_theta_max 28.0
_cell_measurement_theta_min 2.0
_cell_volume 650.07(15)
_computing_cell_refinement 'SAINT (Bruker, 2008)'
_computing_data_collection 'APEX2 (Bruker, 2008)'
_computing_data_reduction 'SAINT (Bruker, 2008)'
_computing_molecular_graphics 'SHELXTL (Sheldrick, 2008)'
_computing_publication_material 'SHELXTL (Sheldrick, 2008)'
_computing_structure_refinement 'SHELXTL (Sheldrick, 2008)'
_computing_structure_solution 'SHELXTL (Sheldrick, 2008)'
_diffrn_ambient_temperature 173(2)
_diffrn_measured_fraction_theta_full 0.989
_diffrn_measured_fraction_theta_max 0.965
_diffrn_measurement_device_type 'Bruker SMART CCD area-detector'
_diffrn_measurement_method '\w and \f scans'
_diffrn_radiation_monochromator graphite
_diffrn_radiation_source 'fine-focus sealed tube'
_diffrn_radiation_type MoK\a
_diffrn_radiation_wavelength 0.71073
_diffrn_reflns_av_R_equivalents 0.0414
_diffrn_reflns_av_sigmaI/netI 0.0409
_diffrn_reflns_limit_h_max 9
_diffrn_reflns_limit_h_min -9
_diffrn_reflns_limit_k_max 10
_diffrn_reflns_limit_k_min -10
_diffrn_reflns_limit_l_max 15
_diffrn_reflns_limit_l_min -15
_diffrn_reflns_number 5770
_diffrn_reflns_theta_full 25.24
_diffrn_reflns_theta_max 27.50
_diffrn_reflns_theta_min 1.81
_diffrn_standards_interval_count 0
_diffrn_standards_interval_time 0
_diffrn_standards_number 0
_exptl_absorpt_coefficient_mu 3.313
_exptl_absorpt_correction_T_max 0.8771
_exptl_absorpt_correction_T_min 0.6540
_exptl_absorpt_correction_type integration
_exptl_absorpt_process_details '[based on measured indexed crystal faces (SHELXTL; Sheldrick, 2008)]'
_exptl_crystal_colour green
_exptl_crystal_density_diffrn 2.137
_exptl_crystal_density_method 'not measured'
_exptl_crystal_description plate
_exptl_crystal_F_000 416
_exptl_crystal_size_max 0.12
_exptl_crystal_size_mid 0.11
_exptl_crystal_size_min 0.04
_refine_diff_density_max 0.602
_refine_diff_density_min -0.564
_refine_ls_extinction_method none
_refine_ls_goodness_of_fit_ref 1.028
_refine_ls_hydrogen_treatment mixed
_refine_ls_matrix_type full
_refine_ls_number_parameters 238
_refine_ls_number_reflns 2885
_refine_ls_number_restraints 0
_refine_ls_restrained_S_all 1.028
_refine_ls_R_factor_all 0.0373
_refine_ls_R_factor_gt 0.0287
_refine_ls_shift/su_max 0.000
_refine_ls_shift/su_mean 0.000
_refine_ls_structure_factor_coef Fsqd
_refine_ls_weighting_details 'calc w=1/[\s^2^(Fo^2^)+(0.0327P)^2^+0.5471P] where P=(Fo^2^+2Fc^2^)/3'
_refine_ls_weighting_scheme calc
_refine_ls_wR_factor_gt 0.0695
_refine_ls_wR_factor_ref 0.0732
_reflns_number_gt 2442
_reflns_number_total 2885
_reflns_threshold_expression I>2\s(I)
_cod_data_source_file lh5597.cif
_cod_data_source_block I
_cod_database_code 2237936
_cod_database_fobs_code 2237936

loop_
_symmetry_equiv_pos_as_xyz
'x, y, z'
'-x, -y, -z'

loop_
_atom_site_type_symbol
_atom_site_label
_atom_site_fract_x
_atom_site_fract_y
_atom_site_fract_z
_atom_site_U_iso_or_equiv
_atom_site_adp_type
_atom_site_calc_flag
_atom_site_refinement_flags
_atom_site_occupancy
_atom_site_symmetry_multiplicity
_atom_site_disorder_assembly
_atom_site_disorder_group
Cu Cu1 0.10361(5) 0.35821(5) 0.26714(3) 0.01870(10) Uani d . 1 1 B .
Cu Cu2 0.45210(4) 0.78190(4) 0.47013(3) 0.01460(10) Uani d . 1 1 . .
O O1 0.1735(3) 0.3957(2) 0.44160(16) 0.0177(4) Uani d . 1 1 . .
O O2 0.2983(3) 0.2567(3) 0.24786(16) 0.0196(4) Uani d . 1 1 . .
O O3 0.4798(3) 0.1874(3) 0.35955(16) 0.0194(4) Uani d . 1 1 . .
O O4 0.3611(3) 0.3319(3) 0.55217(16) 0.0172(4) Uani d . 1 1 . .
O O5 -0.0013(8) 0.9226(8) 0.3473(5) 0.0304(14) Uani d P 0.447(5) 1 A 2
N N1 0.3411(3) 0.6717(3) 0.3003(2) 0.0217(5) Uani d . 1 1 . .
N N2 0.4238(7) 0.6559(8) 0.2176(4) 0.0181(11) Uiso d P 0.517(8) 1 B 1
N N3 0.5044(9) 0.6493(9) 0.1379(5) 0.0389(17) Uiso d P 0.517(8) 1 B 1
N N2' 0.4711(8) 0.7391(9) 0.2413(5) 0.0189(12) Uiso d P 0.483(8) 1 B 2
N N3' 0.5775(9) 0.7833(9) 0.1768(6) 0.0378(18) Uiso d P 0.483(8) 1 B 2
N N4 0.2809(4) 0.9047(3) 0.5128(2) 0.0218(5) Uani d . 1 1 . .
N N5' 0.1670(6) 0.8882(5) 0.4349(3) 0.0153(10) Uani d P 0.553(5) 1 A 3
N N6' 0.0499(8) 0.8764(8) 0.3687(5) 0.0245(11) Uani d P 0.553(5) 1 A 3
N N5 0.2251(7) 0.9251(7) 0.6159(4) 0.0182(12) Uani d P 0.447(5) 1 A 2
N N6 0.1813(7) 0.9522(7) 0.7129(5) 0.0228(13) Uani d P 0.447(5) 1 A 2
N N7 -0.1142(4) 0.4201(5) 0.3030(2) 0.0455(9) Uani d . 1 1 . .
H H7B -0.2026 0.3281 0.3293 0.055 Uiso calc R 1 1 B .
H H7C -0.0665 0.5310 0.3651 0.055 Uiso calc R 1 1 . .
H H7A 0.245(4) 0.240(4) 0.028(3) 0.016(7) Uiso d . 1 1 . .
N N8 0.0241(3) 0.2683(3) 0.09526(19) 0.0183(5) Uani d . 1 1 . .
N N9 0.0241(4) 0.1696(3) -0.0948(2) 0.0215(5) Uani d . 1 1 . .
H H9 0.064(5) 0.142(5) -0.155(3) 0.036(10) Uiso d . 1 1 . .
C C1 0.3613(4) 0.2501(3) 0.3439(2) 0.0163(5) Uani d . 1 1 . .
C C2 0.2908(3) 0.3308(3) 0.4554(2) 0.0137(5) Uani d . 1 1 . .
C C3 -0.2212(4) 0.4403(5) 0.2049(3) 0.0296(7) Uani d . 1 1 B .
H H3B -0.1315 0.5458 0.1795 0.035 Uiso calc R 1 1 . .
H H3A -0.3275 0.4689 0.2337 0.035 Uiso calc R 1 1 . .
C C4 -0.3049(4) 0.2605(4) 0.1001(2) 0.0258(6) Uani d . 1 1 . .
H H4B -0.3748 0.1526 0.1291 0.031 Uiso calc R 1 1 B .
H H4A -0.4004 0.2647 0.0446 0.031 Uiso calc R 1 1 . .
C C5 -0.1530(4) 0.2306(4) 0.0346(2) 0.0186(5) Uani d . 1 1 B .
C C6 -0.1515(4) 0.1704(4) -0.0830(3) 0.0226(6) Uani d . 1 1 B .
H H6A -0.237(5) 0.131(5) -0.143(3) 0.027(9) Uiso d . 1 1 . .
C C7 0.1261(4) 0.2291(4) 0.0137(2) 0.0205(6) Uani d . 1 1 B .

loop_
_atom_site_aniso_label
_atom_site_aniso_U_11
_atom_site_aniso_U_22
_atom_site_aniso_U_33
_atom_site_aniso_U_12
_atom_site_aniso_U_13
_atom_site_aniso_U_23
Cu1 0.01983(18) 0.02819(19) 0.01006(17) 0.01687(15) -0.00150(12) -0.00048(13)
Cu2 0.01364(16) 0.01637(16) 0.01463(17) 0.00709(13) 0.00059(12) 0.00577(12)
O1 0.0189(9) 0.0221(9) 0.0142(9) 0.0132(8) 0.0004(7) 0.0024(7)
O2 0.0227(10) 0.0281(10) 0.0110(9) 0.0176(8) -0.0011(7) 0.0010(7)
O3 0.0239(10) 0.0238(9) 0.0135(9) 0.0169(8) -0.0001(7) 0.0004(8)
O4 0.0188(9) 0.0212(9) 0.0140(9) 0.0108(8) 0.0038(7) 0.0058(7)
O5 0.026(3) 0.041(3) 0.014(2) 0.009(2) 0.003(2) 0.003(2)
N1 0.0218(12) 0.0337(13) 0.0138(11) 0.0166(10) 0.0024(9) 0.0071(10)
N4 0.0303(13) 0.0213(11) 0.0163(11) 0.0162(10) -0.0019(10) 0.0030(9)
N5' 0.017(2) 0.0134(18) 0.014(2) 0.0076(16) 0.0051(16) 0.0018(15)
N6' 0.020(3) 0.034(3) 0.023(3) 0.015(2) -0.001(2) 0.010(2)
N5 0.018(3) 0.018(2) 0.023(3) 0.012(2) 0.004(2) 0.007(2)
N6 0.019(3) 0.025(3) 0.029(3) 0.015(2) 0.006(2) 0.007(2)
N7 0.0454(17) 0.089(2) 0.0143(13) 0.0549(18) -0.0038(12) -0.0055(14)
N8 0.0199(11) 0.0245(11) 0.0121(10) 0.0130(10) 0.0009(8) 0.0034(9)
N9 0.0298(13) 0.0263(12) 0.0104(11) 0.0157(11) 0.0040(10) 0.0037(10)
C1 0.0168(12) 0.0147(11) 0.0140(12) 0.0068(10) -0.0002(10) 0.0003(10)
C2 0.0131(12) 0.0117(11) 0.0126(12) 0.0042(9) -0.0007(9) 0.0011(9)
C3 0.0287(16) 0.0449(18) 0.0234(15) 0.0297(15) 0.0015(12) 0.0019(13)
C4 0.0208(14) 0.0399(16) 0.0176(14) 0.0168(13) 0.0009(11) 0.0053(12)
C5 0.0194(13) 0.0202(12) 0.0143(12) 0.0104(11) -0.0042(10) 0.0011(10)
C6 0.0252(15) 0.0252(14) 0.0151(13) 0.0127(12) -0.0038(11) 0.0017(11)
C7 0.0220(14) 0.0272(14) 0.0155(13) 0.0164(12) 0.0034(11) 0.0029(11)

loop_
_atom_type_symbol
_atom_type_description
_atom_type_scat_dispersion_real
_atom_type_scat_dispersion_imag
_atom_type_scat_source
C C 0.0033 0.0016 'International Tables Vol C Tables 4.2.6.8 and 6.1.1.4'
H H 0.0000 0.0000 'International Tables Vol C Tables 4.2.6.8 and 6.1.1.4'
N N 0.0061 0.0033 'International Tables Vol C Tables 4.2.6.8 and 6.1.1.4'
O O 0.0106 0.0060 'International Tables Vol C Tables 4.2.6.8 and 6.1.1.4'
Cu Cu 0.3201 1.2651 'International Tables Vol C Tables 4.2.6.8 and 6.1.1.4'

loop_
_geom_angle_atom_site_label_1
_geom_angle_atom_site_label_2
_geom_angle_atom_site_label_3
_geom_angle_site_symmetry_1
_geom_angle_site_symmetry_3
_geom_angle
N8 Cu1 N7 . . 95.03(10)
N8 Cu1 O2 . . 90.05(8)
N7 Cu1 O2 . . 168.22(12)
N8 Cu1 O1 . . 168.11(8)
N7 Cu1 O1 . . 89.88(9)
O2 Cu1 O1 . . 83.23(7)
N8 Cu1 N1 . . 101.85(9)
N7 Cu1 N1 . . 95.97(12)
O2 Cu1 N1 . . 93.37(8)
O1 Cu1 N1 . . 88.36(8)
N1 Cu2 N4 . . 94.99(9)
N1 Cu2 O3 . 2_666 162.53(9)
N4 Cu2 O3 . 2_666 90.34(8)
N1 Cu2 O4 . 2_666 91.90(8)
N4 Cu2 O4 . 2_666 173.09(8)
O3 Cu2 O4 2_666 2_666 82.91(7)
C2 O1 Cu1 . . 110.59(16)
C1 O2 Cu1 . . 111.93(17)
C1 O3 Cu2 . 2_666 112.47(16)
C2 O4 Cu2 . 2_666 111.66(16)
N2 N1 Cu2 . . 128.1(3)
N2' N1 Cu2 . . 109.1(3)
N2 N1 Cu1 . . 102.3(3)
N2' N1 Cu1 . . 130.6(3)
Cu2 N1 Cu1 . . 107.77(10)
N3 N2 N1 . . 176.5(6)
N3' N2' N1 . . 172.4(7)
N5' N4 N5 . . 114.0(3)
N5' N4 Cu2 . . 117.9(2)
N5 N4 Cu2 . . 121.0(3)
N6' N5' N4 . . 173.9(5)
N6 N5 N4 . . 176.8(5)
C3 N7 Cu1 . . 117.6(2)
C3 N7 H7B . . 107.9
Cu1 N7 H7B . . 107.9
C3 N7 H7C . . 107.9
Cu1 N7 H7C . . 107.9
H7B N7 H7C . . 107.2
C7 N8 C5 . . 106.7(2)
C7 N8 Cu1 . . 126.94(19)
C5 N8 Cu1 . . 126.40(18)
C7 N9 C6 . . 108.3(2)
C7 N9 H9 . . 124(3)
C6 N9 H9 . . 127(3)
O2 C1 O3 . . 126.8(2)
O2 C1 C2 . . 117.0(2)
O3 C1 C2 . . 116.2(2)
O4 C2 O1 . . 126.1(2)
O4 C2 C1 . . 116.7(2)
O1 C2 C1 . . 117.1(2)
N7 C3 C4 . . 110.3(3)
N7 C3 H3B . . 109.6
C4 C3 H3B . . 109.6
N7 C3 H3A . . 109.6
C4 C3 H3A . . 109.6
H3B C3 H3A . . 108.1
C5 C4 C3 . . 112.7(2)
C5 C4 H4B . . 109.0
C3 C4 H4B . . 109.0
C5 C4 H4A . . 109.0
C3 C4 H4A . . 109.0
H4B C4 H4A . . 107.8
C6 C5 N8 . . 108.1(2)
C6 C5 C4 . . 130.8(2)
N8 C5 C4 . . 121.0(2)
C5 C6 N9 . . 106.8(2)
C5 C6 H6A . . 132(2)
N9 C6 H6A . . 121(2)
N8 C7 N9 . . 110.1(2)
N8 C7 H7A . . 125.6(19)
N9 C7 H7A . . 124.4(19)

loop_
_geom_bond_atom_site_label_1
_geom_bond_atom_site_label_2
_geom_bond_site_symmetry_2
_geom_bond_distance
Cu1 N8 . 1.947(2)
Cu1 N7 . 1.977(2)
Cu1 O2 . 1.9970(18)
Cu1 O1 . 2.0275(18)
Cu1 N1 . 2.371(3)
Cu2 N1 . 1.962(2)
Cu2 N4 . 1.980(2)
Cu2 O3 2_666 1.9915(18)
Cu2 O4 2_666 2.0148(18)
O1 C2 . 1.258(3)
O2 C1 . 1.249(3)
O3 C1 . 1.258(3)
O3 Cu2 2_666 1.9915(18)
O4 C2 . 1.251(3)
O4 Cu2 2_666 2.0148(18)
N1 N2 . 1.192(5)
N1 N2' . 1.260(6)
N2 N3 . 1.149(7)
N2' N3' . 1.153(7)
N4 N5' . 1.192(4)
N4 N5 . 1.300(5)
N5' N6' . 1.132(7)
N5 N6 . 1.197(7)
N7 C3 . 1.493(4)
N7 H7B . 0.9200
N7 H7C . 0.9200
N8 C7 . 1.322(3)
N8 C5 . 1.390(3)
N9 C7 . 1.334(4)
N9 C6 . 1.366(4)
N9 H9 . 0.80(4)
C1 C2 . 1.534(3)
C3 C4 . 1.516(4)
C3 H3B . 0.9900
C3 H3A . 0.9900
C4 C5 . 1.493(4)
C4 H4B . 0.9900
C4 H4A . 0.9900
C5 C6 . 1.348(4)
C6 H6A . 0.84(3)
C7 H7A . 0.88(3)

loop_
_geom_hbond_atom_site_label_D
_geom_hbond_atom_site_label_H
_geom_hbond_atom_site_label_A
_geom_hbond_site_symmetry_A
_geom_hbond_distance_DH
_geom_hbond_distance_HA
_geom_hbond_distance_DA
_geom_hbond_angle_DHA
N9 H9 O5 2_565 0.80(4) 2.18(4) 2.861(6) 143(3)
N9 H9 N6' 2_565 0.80(4) 2.59(4) 3.171(6) 130(3)
N9 H9 N3' 2_665 0.80(4) 2.60(4) 3.145(7) 127(3)
N9 H9 N6 1_544 0.80(4) 2.38(4) 3.108(6) 151(3)
